data_7131850
loop_
_publ_author_name
'M&#xfc;nzfeld, Luca'
'Hauser, Adrian'
'Gamer, Michael T.'
'Roesky, Peter W.'

_publ_section_title
;
 Mono-cyclononatetraenyl lanthanide complexes.
;
_journal_name_full 'Chemical communications (Cambridge, England)'
_journal_paper_doi 10.1039/d3cc02717a
_journal_year 2023
_chemical_formula_moiety 'C9 H17 B2 La, 0.667(C7 H8)'
_chemical_formula_sum 'C13.67 H22.33 B2 La'
_chemical_formula_weight 347.18
_space_group_crystal_system triclinic
_space_group_IT_number 2
_space_group_name_Hall '-P 1'
_space_group_name_H-M_alt 'P -1'
_atom_sites_solution_hydrogens mixed
_audit_creation_date 2023-05-11
_audit_creation_method
;
Olex2 1.5
(compiled 2023.03.06 svn.rbb2c1857 for OlexSys, GUI svn.r6748)
;
_audit_update_record
;
2023-06-05 deposited with the CCDC.	2023-06-27 downloaded from the CCDC.
;
_cell_angle_alpha 85.128(12)
_cell_angle_beta 86.013(11)
_cell_angle_gamma 75.462(13)
_cell_formula_units_Z 6
_cell_length_a 8.2510(12)
_cell_length_b 14.037(3)
_cell_length_c 20.177(2)
_cell_measurement_reflns_used 38625
_cell_measurement_temperature 100
_cell_measurement_theta_max 31.63
_cell_measurement_theta_min 2.44
_cell_volume 2251.1(6)
_computing_cell_refinement
;
X-Area Recipe 1.34.0.0 (STOE, 2019)
;
_computing_data_collection
;
X-Area Pilatus3_SV 1.31.154.0 (STOE, 2019)
;
_computing_data_reduction
;
X-Area Integrate 1.77.0.0 (STOE, 2019)
X-Area LANA 1.77.1.0 (STOE, 2019)
;
_computing_molecular_graphics 'Olex2 1.5 (Dolomanov et al., 2009)'
_computing_publication_material
;
STOE & Cie GmbH, X-Area, software package for collecting single-crystal or
multi-domain crystal data on STOE area-detector diffractometers, for image 
processing, for the correction and scaling of reflection intensities and 
for outlier rejection, version 1.88, Darmstadt 2019
;
_computing_structure_refinement 'SHELXL 2019/2 (Sheldrick, 2015)'
_computing_structure_solution SHELXT
_diffrn_ambient_temperature 100
_diffrn_detector Pilatus200K
_diffrn_detector_area_resol_mean 5.81
_diffrn_detector_type 'DECTRIS PILATUS 200K'
_diffrn_measured_fraction_theta_full 0.999
_diffrn_measured_fraction_theta_max 0.791
_diffrn_measurement_details
;
 526 frames, detector distance = 40 mm
;
_diffrn_measurement_device 'Eulerian 4-circle diffractometer'
_diffrn_measurement_device_type 'STOE STADIVARI'
_diffrn_measurement_method 'rotation method, \w scans'
_diffrn_radiation_collimation '0.5 mm diameter, monocapillary'
_diffrn_radiation_monochromator 'plane graphite'
_diffrn_radiation_polarisn_norm 0
_diffrn_radiation_probe x-ray
_diffrn_radiation_type 'Mo K\a'
_diffrn_radiation_wavelength 0.71073
_diffrn_reflns_av_R_equivalents 0.0696
_diffrn_reflns_av_unetI/netI 0.0502
_diffrn_reflns_Laue_measured_fraction_full 0.999
_diffrn_reflns_Laue_measured_fraction_max 0.791
_diffrn_reflns_limit_h_max 11
_diffrn_reflns_limit_h_min -11
_diffrn_reflns_limit_k_max 19
_diffrn_reflns_limit_k_min -16
_diffrn_reflns_limit_l_max 27
_diffrn_reflns_limit_l_min -29
_diffrn_reflns_number 25783
_diffrn_reflns_point_group_measured_fraction_full 0.999
_diffrn_reflns_point_group_measured_fraction_max 0.791
_diffrn_reflns_theta_full 25.242
_diffrn_reflns_theta_max 31.575
_diffrn_reflns_theta_min 2.439
_diffrn_source 'Mo Genix 3D HF'
_diffrn_source_current 1.000
_diffrn_source_power 0.050
_diffrn_source_voltage 50
_exptl_absorpt_coefficient_mu 2.821
_exptl_absorpt_correction_T_max 0.6752
_exptl_absorpt_correction_T_min 0.4471
_exptl_absorpt_correction_type multi-scan
_exptl_absorpt_process_details
;
STOE X-Red32, absorption correction by Gaussian integration, analogous to
P. Coppens, "The Evaluation of Absorption and Extinction in Single-Crystal
Structure Analysis", published in: F. R. Ahmed (Editor), "Crystallographic
Computing", Munksgaard, Copenhagen (1970), 255 - 270. Afterwards scaling of
reflection intensities was performed within STOE LANA. J. Koziskova, F. Hahn,
J. Richter, J. Kozisek, Acta Chimica Slovaca, vol. 9, no. 2, 2016, pp. 136-140.
;
_exptl_crystal_colour yellow
_exptl_crystal_colour_primary yellow
_exptl_crystal_density_diffrn 1.537
_exptl_crystal_density_method 'not measured'
_exptl_crystal_description fragment
_exptl_crystal_F_000 1028
_exptl_crystal_size_max 0.2
_exptl_crystal_size_mid 0.157
_exptl_crystal_size_min 0.095
_refine_diff_density_max 1.330
_refine_diff_density_min -0.988
_refine_diff_density_rms 0.152
_refine_ls_extinction_method none
_refine_ls_goodness_of_fit_ref 1.004
_refine_ls_hydrogen_treatment mixed
_refine_ls_matrix_type full
_refine_ls_number_parameters 661
_refine_ls_number_reflns 11930
_refine_ls_number_restraints 128
_refine_ls_restrained_S_all 1.001
_refine_ls_R_factor_all 0.0391
_refine_ls_R_factor_gt 0.0320
_refine_ls_shift/su_max 0.002
_refine_ls_shift/su_mean 0.000
_refine_ls_structure_factor_coef Fsqd
_refine_ls_weighting_details 'w=1/[\s^2^(Fo^2^)+(0.0513P)^2^] where P=(Fo^2^+2Fc^2^)/3'
_refine_ls_weighting_scheme calc
_refine_ls_wR_factor_gt 0.0794
_refine_ls_wR_factor_ref 0.0831
_reflns_Friedel_coverage 0.000
_reflns_number_gt 10250
_reflns_number_total 11930
_reflns_threshold_expression 'I > 2\s(I)'
_cod_data_source_file d3cc02717a2.cif
_cod_data_source_block lmm127_test
_cod_database_code 7131850
_shelx_shelxl_version_number 2019/2
_shelx_space_group_comment
;
The symmetry employed for this shelxl refinement is uniquely defined
by the following loop, which should always be used as a source of
symmetry information in preference to the above space-group names.
They are only intended as comments.
;
_shelx_estimated_absorpt_t_max 0.775
_shelx_estimated_absorpt_t_min 0.602
_olex2_refinement_description
;
1. Fixed Uiso
 At 1.2 times of:
  All C(H) groups
 At 1.5 times of:
  All C(H,H,H) groups
2. Restrained distances
 C37C-C35C \\sim C35C-C41C
 with sigma of 0.02
 C41B-C35B \\sim C35B-C37B
 with sigma of 0.02
3. Uiso/Uaniso restraints and constraints
C35C \\sim C36C \\sim C37C \\sim C38C \\sim C39C \\sim C40C \\sim C41C: within
2A with sigma of 0.005 and sigma for terminal atoms of 0.01 within 2A
C35B \\sim C36B \\sim C37B \\sim C38B \\sim C39B \\sim C40B \\sim C41B: within
2A with sigma of 0.005 and sigma for terminal atoms of 0.01 within 2A
C35A \\sim C36A \\sim C37A \\sim C38A \\sim C39A \\sim C40A \\sim C41A: within
2A with sigma of 0.01 and sigma for terminal atoms of 0.02 within 2A
4. Others
 Fixed Sof: C35A(0.6) H35A(0.6) H35B(0.6) H35C(0.6) C36A(0.6) C41A(0.6)
 H41A(0.6) C40A(0.6) H40A(0.6) C39A(0.6) H39A(0.6) C38A(0.6) H38A(0.6)
 C37A(0.6) H37A(0.6) C35B(0.26667) H35D(0.26667) H35E(0.26667) H35F(0.26667)
 C36B(0.26667) C41B(0.26667) H41B(0.26667) C40B(0.26667) H40B(0.26667)
 C39B(0.26667) H39B(0.26667) C38B(0.26667) H38B(0.26667) C37B(0.26667)
 H37B(0.26667) C35C(0.13333) H35G(0.13333) H35H(0.13333) H35I(0.13333)
 C36C(0.13333) C37C(0.13333) H37C(0.13333) C38C(0.13333) H38C(0.13333)
 C39C(0.13333) H39C(0.13333) C40C(0.13333) H40C(0.13333) C41C(0.13333)
 H41C(0.13333)
5.a Aromatic/amide H refined with riding coordinates:
 C1(H1), C2(H2), C3(H3), C4(H4), C5(H5), C6(H6), C7(H7), C8(H8), C9(H9),
 C10(H10), C11(H11), C12(H12), C13(H13), C14(H14), C15(H15), C16(H16), C17(H17),
  C18(H18), C19(H19), C20(H20), C21(H21), C22(H22), C23(H23), C24(H24),
 C25(H25), C26(H26), C27(H27), C41A(H41A), C40A(H40A), C39A(H39A), C38A(H38A),
 C37A(H37A), C41B(H41B), C40B(H40B), C39B(H39B), C38B(H38B), C37B(H37B),
 C37C(H37C), C38C(H38C), C39C(H39C), C40C(H40C), C41C(H41C)
5.b Fitted hexagon refined as free rotating group:
 C36A(C41A,C40A,C39A,C38A,C37A), C36B(C41B,C40B,C39B,C38B,C37B), C36C(C37C,
 C38C,C39C,C40C,C41C)
5.c Idealised Me refined as rotating group:
 C28(H28A,H28B,H28C), C35A(H35A,H35B,H35C), C35B(H35D,H35E,H35F), C35C(H35G,
 H35H,H35I)
;
_olex2_submission_special_instructions 'No special instructions were received'

loop_
_space_group_symop_operation_xyz
'x, y, z'
'-x, -y, -z'

loop_
_atom_site_label
_atom_site_type_symbol
_atom_site_fract_x
_atom_site_fract_y
_atom_site_fract_z
_atom_site_U_iso_or_equiv
_atom_site_adp_type
_atom_site_occupancy
_atom_site_site_symmetry_order
_atom_site_calc_flag
_atom_site_refinement_flags_posn
_atom_site_refinement_flags_adp
_atom_site_refinement_flags_occupancy
_atom_site_disorder_assembly
_atom_site_disorder_group
La1 La 0.66674(2) 0.61722(2) 0.62320(2) 0.01416(5) Uani 1 1 d . . . . .
H1B H 0.390(5) 0.698(3) 0.6629(18) 0.026(9) Uiso 1 1 d . . . . .
H1C H 0.484(6) 0.782(3) 0.611(2) 0.045(12) Uiso 1 1 d . . . . .
H1D H 0.394(5) 0.698(3) 0.5704(18) 0.028(10) Uiso 1 1 d . . . . .
H2A H 0.602(6) 0.478(3) 0.699(2) 0.044(12) Uiso 1 1 d . . . . .
H2B H 0.475(5) 0.509(3) 0.6314(18) 0.027(10) Uiso 1 1 d . . . . .
H3A H 0.632(5) 0.620(3) 0.744(2) 0.038(11) Uiso 1 1 d . . . . .
H3B H 0.709(5) 0.723(3) 0.7082(18) 0.030(10) Uiso 1 1 d . . . . .
La2 La 0.94696(2) 0.63948(2) 0.86941(2) 0.01362(5) Uani 1 1 d . . . . .
H3C H 0.854(5) 0.626(3) 0.7578(17) 0.025(9) Uiso 1 1 d . . . . .
H3D H 0.676(5) 0.707(3) 0.8073(19) 0.035(11) Uiso 1 1 d . . . . .
H4B H 0.837(4) 0.556(2) 0.9640(15) 0.009(7) Uiso 1 1 d . . . . .
H4C H 0.757(5) 0.542(3) 0.8932(18) 0.032(10) Uiso 1 1 d . . . . .
H4D H 0.676(5) 0.652(3) 0.930(2) 0.041(12) Uiso 1 1 d . . . . .
H5A H 1.046(6) 0.485(3) 0.811(2) 0.041(12) Uiso 1 1 d . . . . .
H5B H 1.119(6) 0.465(3) 0.893(2) 0.046(12) Uiso 1 1 d . . . . .
La3 La 1.44389(2) 0.30369(2) 0.77684(2) 0.01362(5) Uani 1 1 d . . . . .
H2C H 0.514(5) 0.386(3) 0.6657(19) 0.035(11) Uiso 1 1 d . . . . .
H2D H 0.395(5) 0.473(3) 0.7124(18) 0.030(10) Uiso 1 1 d . . . . .
H5C H 1.161(6) 0.352(4) 0.838(2) 0.061(15) Uiso 1 1 d . . . . .
H5D H 1.261(5) 0.452(3) 0.8291(18) 0.030(10) Uiso 1 1 d . . . . .
H6A H 1.240(4) 0.215(2) 0.7557(16) 0.018(8) Uiso 1 1 d . . . . .
H6B H 1.375(5) 0.225(3) 0.6807(17) 0.023(9) Uiso 1 1 d . . . . .
H6C H 1.213(5) 0.327(3) 0.706(2) 0.042(12) Uiso 1 1 d . . . . .
C1 C 0.7344(4) 0.6864(3) 0.48909(16) 0.0320(8) Uani 1 1 d . . . . .
H1 H 0.676394 0.735703 0.458014 0.038 Uiso 1 1 calc R U . . .
C2 C 0.8324(5) 0.7266(3) 0.52668(18) 0.0308(8) Uani 1 1 d . . . . .
H2 H 0.817033 0.795013 0.514305 0.037 Uiso 1 1 calc R U . . .
C3 C 0.9465(4) 0.6975(3) 0.57709(17) 0.0283(7) Uani 1 1 d . . . . .
H3 H 0.986392 0.752070 0.587547 0.034 Uiso 1 1 calc R U . . .
C4 C 1.0198(4) 0.6141(3) 0.61665(16) 0.0265(7) Uani 1 1 d . . . . .
H4 H 1.097414 0.628938 0.644347 0.032 Uiso 1 1 calc R U . . .
C5 C 1.0158(4) 0.5152(3) 0.62867(15) 0.0258(7) Uani 1 1 d . . . . .
H5 H 1.088039 0.484728 0.663193 0.031 Uiso 1 1 calc R U . . .
C6 C 0.9389(4) 0.4470(2) 0.60587(16) 0.0268(7) Uani 1 1 d . . . . .
H6 H 0.974855 0.385076 0.630142 0.032 Uiso 1 1 calc R U . . .
C7 C 0.8253(4) 0.4404(2) 0.55859(17) 0.0266(7) Uani 1 1 d . . . . .
H7 H 0.809228 0.375474 0.560573 0.032 Uiso 1 1 calc R U . . .
C8 C 0.7287(4) 0.5009(3) 0.50939(16) 0.0288(7) Uani 1 1 d . . . . .
H8 H 0.668238 0.463962 0.487946 0.035 Uiso 1 1 calc R U . . .
C9 C 0.6936(4) 0.5975(3) 0.48214(15) 0.0309(8) Uani 1 1 d . . . . .
H9 H 0.617322 0.605632 0.447738 0.037 Uiso 1 1 calc R U . . .
C10 C 0.8561(4) 0.8241(2) 0.93194(16) 0.0267(7) Uani 1 1 d . . . . .
H10 H 0.760576 0.861366 0.955411 0.032 Uiso 1 1 calc R U . . .
C11 C 0.9579(4) 0.7582(2) 0.97626(15) 0.0249(6) Uani 1 1 d . . . . .
H11 H 0.906586 0.762185 1.019906 0.030 Uiso 1 1 calc R U . . .
C12 C 1.1108(4) 0.6882(2) 0.97706(15) 0.0242(6) Uani 1 1 d . . . . .
H12 H 1.130523 0.657702 1.020596 0.029 Uiso 1 1 calc R U . . .
C13 C 1.2442(4) 0.6496(2) 0.93245(16) 0.0247(6) Uani 1 1 d . . . . .
H13 H 1.331356 0.605588 0.956151 0.030 Uiso 1 1 calc R U . . .
C14 C 1.2916(4) 0.6543(2) 0.86471(16) 0.0235(6) Uani 1 1 d . . . . .
H14 H 1.401239 0.613734 0.857329 0.028 Uiso 1 1 calc R U . . .
C15 C 1.2285(4) 0.7000(2) 0.80426(16) 0.0243(6) Uani 1 1 d . . . . .
H15 H 1.305275 0.676933 0.768411 0.029 Uiso 1 1 calc R U . . .
C16 C 1.0884(4) 0.7687(2) 0.78013(15) 0.0253(7) Uani 1 1 d . . . . .
H16 H 1.097013 0.775687 0.732858 0.030 Uiso 1 1 calc R U . . .
C17 C 0.9386(4) 0.8307(2) 0.80402(16) 0.0251(7) Uani 1 1 d . . . . .
H17 H 0.879932 0.869251 0.768138 0.030 Uiso 1 1 calc R U . . .
C18 C 0.8493(4) 0.8531(2) 0.86434(16) 0.0255(6) Uani 1 1 d . . . . .
H18 H 0.752169 0.905140 0.856759 0.031 Uiso 1 1 calc R U . . .
C19 C 1.4709(4) 0.1892(3) 0.90263(15) 0.0282(7) Uani 1 1 d . . . . .
H19 H 1.395958 0.171575 0.936618 0.034 Uiso 1 1 calc R U . . .
C20 C 1.5053(4) 0.2780(3) 0.91542(16) 0.0304(8) Uani 1 1 d . . . . .
H20 H 1.439252 0.304716 0.953066 0.037 Uiso 1 1 calc R U . . .
C21 C 1.6068(4) 0.3398(3) 0.89001(16) 0.0291(7) Uani 1 1 d . . . . .
H21 H 1.589300 0.395332 0.915879 0.035 Uiso 1 1 calc R U . . .
C22 C 1.7263(4) 0.3451(3) 0.83814(17) 0.0285(7) Uani 1 1 d . . . . .
H22 H 1.770832 0.400481 0.841773 0.034 Uiso 1 1 calc R U . . .
C23 C 1.8009(4) 0.2950(3) 0.78285(17) 0.0270(7) Uani 1 1 d . . . . .
H23 H 1.882488 0.326169 0.761720 0.032 Uiso 1 1 calc R U . . .
C24 C 1.7950(4) 0.2141(3) 0.74835(16) 0.0258(7) Uani 1 1 d . . . . .
H24 H 1.868066 0.210348 0.709599 0.031 Uiso 1 1 calc R U . . .
C25 C 1.7154(4) 0.1369(2) 0.75296(16) 0.0255(7) Uani 1 1 d . . . . .
H25 H 1.745196 0.099307 0.715008 0.031 Uiso 1 1 calc R U . . .
C26 C 1.6052(4) 0.0981(2) 0.79647(17) 0.0267(7) Uani 1 1 d . . . . .
H26 H 1.589355 0.039633 0.780366 0.032 Uiso 1 1 calc R U . . .
C27 C 1.5107(4) 0.1181(2) 0.85630(16) 0.0265(7) Uani 1 1 d . . . . .
H27 H 1.456597 0.066667 0.869327 0.032 Uiso 1 1 calc R U . . .
B1 B 0.3723(5) 0.7477(3) 0.61627(18) 0.0239(7) Uani 1 1 d . . . . .
H1A H 0.245(5) 0.801(3) 0.6168(19) 0.032(10) Uiso 1 1 d . . . . .
B2 B 0.4975(5) 0.4584(3) 0.67755(18) 0.0234(7) Uani 1 1 d . . . . .
B3 B 0.7176(5) 0.6680(3) 0.75460(16) 0.0222(7) Uani 1 1 d . . . . .
B4 B 0.7156(4) 0.5723(3) 0.94228(17) 0.0201(6) Uani 1 1 d . . . . .
H4A H 0.612(4) 0.545(2) 0.9706(15) 0.010(7) Uiso 1 1 d . . . . .
B5 B 1.1429(5) 0.4395(3) 0.84220(18) 0.0257(8) Uani 1 1 d . . . . .
B6 B 1.2433(5) 0.2481(3) 0.69962(17) 0.0221(7) Uani 1 1 d . . . . .
H6D H 1.154(5) 0.229(3) 0.672(2) 0.043(12) Uiso 1 1 d . . . . .
C28 C 1.2403(7) 0.9783(3) 0.74377(19) 0.0515(12) Uani 1 1 d . . . . .
H28A H 1.123827 0.999642 0.730741 0.077 Uiso 1 1 calc R U . . .
H28B H 1.293952 0.914817 0.725488 0.077 Uiso 1 1 calc R U . . .
H28C H 1.300918 1.027604 0.726399 0.077 Uiso 1 1 calc R U . . .
C29 C 1.2439(5) 0.9672(3) 0.81798(17) 0.0296(7) Uani 1 1 d . . . . .
C30 C 1.1273(5) 1.0321(3) 0.8567(2) 0.0342(8) Uani 1 1 d . . . . .
H30 H 1.036(6) 1.080(3) 0.836(2) 0.054(14) Uiso 1 1 d . . . . .
C31 C 1.1342(5) 1.0225(3) 0.9257(2) 0.0365(8) Uani 1 1 d . . . . .
H31 H 1.047(6) 1.067(4) 0.948(2) 0.058(14) Uiso 1 1 d . . . . .
C32 C 1.2538(5) 0.9483(3) 0.95663(19) 0.0364(9) Uani 1 1 d . . . . .
H32 H 1.269(7) 0.943(4) 0.999(3) 0.073(17) Uiso 1 1 d . . . . .
C33 C 1.3666(5) 0.8846(3) 0.9186(2) 0.0351(8) Uani 1 1 d . . . . .
H33 H 1.446(7) 0.837(4) 0.941(2) 0.063(15) Uiso 1 1 d . . . . .
C34 C 1.3630(5) 0.8934(3) 0.85066(19) 0.0300(7) Uani 1 1 d . . . . .
H34 H 1.430(7) 0.850(4) 0.830(3) 0.082(19) Uiso 1 1 d . . . . .
C35A C 0.4485(8) 1.0400(5) 0.5763(3) 0.0363(14) Uani 0.6 1 d . U P A 1
H35A H 0.436560 0.972533 0.586706 0.054 Uiso 0.6 1 calc R U P A 1
H35B H 0.417144 1.061583 0.530434 0.054 Uiso 0.6 1 calc R U P A 1
H35C H 0.375174 1.084150 0.607008 0.054 Uiso 0.6 1 calc R U P A 1
C36A C 0.6260(6) 1.0425(4) 0.5833(3) 0.0287(14) Uani 0.6 1 d G U P A 1
C41A C 0.7331(8) 0.9638(4) 0.6172(3) 0.0286(15) Uani 0.6 1 d G U P A 1
H41A H 0.692114 0.909943 0.636840 0.034 Uiso 0.6 1 calc R U P A 1
C40A C 0.9002(8) 0.9639(5) 0.6222(3) 0.0322(18) Uani 0.6 1 d G U P A 1
H40A H 0.973408 0.910181 0.645334 0.039 Uiso 0.6 1 calc R U P A 1
C39A C 0.9602(6) 1.0428(5) 0.5934(3) 0.0375(17) Uani 0.6 1 d G U P A 1
H39A H 1.074424 1.042847 0.596872 0.045 Uiso 0.6 1 calc R U P A 1
C38A C 0.8531(7) 1.1214(4) 0.5596(3) 0.0403(16) Uani 0.6 1 d G U P A 1
H38A H 0.894147 1.175274 0.539916 0.048 Uiso 0.6 1 calc R U P A 1
C37A C 0.6860(7) 1.1213(4) 0.5545(3) 0.0369(17) Uani 0.6 1 d G U P A 1
H37A H 0.612852 1.175037 0.531421 0.044 Uiso 0.6 1 calc R U P A 1
C35B C 1.1041(18) 1.0403(10) 0.5744(6) 0.030(3) Uani 0.2667 1 d D U P B 2
H35D H 1.131066 1.058498 0.527761 0.045 Uiso 0.2667 1 calc R U P B 2
H35E H 1.177392 0.976013 0.587862 0.045 Uiso 0.2667 1 calc R U P B 2
H35F H 1.121175 1.090209 0.602556 0.045 Uiso 0.2667 1 calc R U P B 2
C36B C 0.9198(18) 1.0343(13) 0.5825(8) 0.044(3) Uani 0.2667 1 d G U P B 2
C41B C 0.7978(19) 1.1009(11) 0.5464(7) 0.051(3) Uani 0.2667 1 d DG U P B 2
H41B H 0.827575 1.151160 0.517194 0.061 Uiso 0.2667 1 calc R U P B 2
C40B C 0.6323(17) 1.0939(12) 0.5531(7) 0.054(3) Uani 0.2667 1 d G U P B 2
H40B H 0.548950 1.139391 0.528396 0.065 Uiso 0.2667 1 calc R U P B 2
C39B C 0.5888(18) 1.0203(13) 0.5959(8) 0.049(3) Uani 0.2667 1 d G U P B 2
H39B H 0.475712 1.015528 0.600403 0.059 Uiso 0.2667 1 calc R U P B 2
C38B C 0.711(2) 0.9537(13) 0.6320(9) 0.044(4) Uani 0.2667 1 d G U P B 2
H38B H 0.681098 0.903433 0.661211 0.053 Uiso 0.2667 1 calc R U P B 2
C37B C 0.876(2) 0.9607(13) 0.6253(9) 0.042(3) Uani 0.2667 1 d DG U P B 2
H37B H 0.959725 0.915201 0.650010 0.050 Uiso 0.2667 1 calc R U P B 2
C35C C 0.973(5) 1.105(2) 0.5575(17) 0.054(6) Uani 0.1333 1 d D U P C 3
H35G H 0.963940 1.127165 0.510215 0.082 Uiso 0.1333 1 calc R U P C 3
H35H H 1.080776 1.057342 0.564068 0.082 Uiso 0.1333 1 calc R U P C 3
H35I H 0.964633 1.161632 0.583767 0.082 Uiso 0.1333 1 calc R U P C 3
C36C C 0.849(2) 1.0622(14) 0.5770(11) 0.040(4) Uani 0.1333 1 d G U P C 3
C37C C 0.684(3) 1.1109(12) 0.5656(12) 0.039(4) Uani 0.1333 1 d DG U P C 3
H37C H 0.658878 1.173626 0.541647 0.047 Uiso 0.1333 1 calc R U P C 3
C38C C 0.555(2) 1.0678(14) 0.5893(12) 0.042(4) Uani 0.1333 1 d G U P C 3
H38C H 0.441580 1.101093 0.581530 0.050 Uiso 0.1333 1 calc R U P C 3
C39C C 0.591(3) 0.9760(14) 0.6244(10) 0.042(4) Uani 0.1333 1 d G U P C 3
H39C H 0.502790 0.946560 0.640595 0.050 Uiso 0.1333 1 calc R U P C 3
C40C C 0.756(3) 0.9273(13) 0.6358(11) 0.041(4) Uani 0.1333 1 d G U P C 3
H40C H 0.781300 0.864559 0.659778 0.049 Uiso 0.1333 1 calc R U P C 3
C41C C 0.886(2) 0.9704(14) 0.6121(13) 0.039(4) Uani 0.1333 1 d DG U P C 3
H41C H 0.998602 0.937091 0.619895 0.047 Uiso 0.1333 1 calc R U P C 3

loop_
_atom_site_aniso_label
_atom_site_aniso_U_11
_atom_site_aniso_U_22
_atom_site_aniso_U_33
_atom_site_aniso_U_23
_atom_site_aniso_U_13
_atom_site_aniso_U_12
La1 0.01055(8) 0.01687(8) 0.01330(7) -0.00019(6) -0.00099(5) -0.00027(6)
La2 0.01080(8) 0.01605(8) 0.01294(7) -0.00110(5) -0.00071(5) -0.00126(6)
La3 0.01107(8) 0.01375(8) 0.01497(8) -0.00180(5) -0.00159(5) -0.00057(6)
C1 0.0288(18) 0.038(2) 0.0197(14) 0.0058(13) 0.0061(12) 0.0041(15)
C2 0.0297(18) 0.0225(16) 0.0352(17) 0.0043(13) 0.0118(14) -0.0025(14)
C3 0.0240(17) 0.0289(17) 0.0347(17) -0.0103(14) 0.0108(13) -0.0120(14)
C4 0.0149(14) 0.0406(19) 0.0252(15) -0.0132(13) 0.0022(11) -0.0066(13)
C5 0.0126(14) 0.0362(18) 0.0225(14) -0.0031(13) -0.0003(11) 0.0056(13)
C6 0.0198(16) 0.0222(15) 0.0307(16) 0.0016(13) 0.0047(12) 0.0062(12)
C7 0.0231(16) 0.0213(15) 0.0336(16) -0.0067(13) 0.0102(13) -0.0037(13)
C8 0.0183(15) 0.043(2) 0.0283(15) -0.0183(14) 0.0046(12) -0.0095(14)
C9 0.0198(16) 0.052(2) 0.0161(13) -0.0053(14) -0.0014(11) 0.0023(15)
C10 0.0245(16) 0.0232(16) 0.0334(16) -0.0106(13) 0.0028(13) -0.0063(13)
C11 0.0287(17) 0.0303(17) 0.0192(13) -0.0083(12) -0.0007(12) -0.0116(14)
C12 0.0242(16) 0.0326(17) 0.0187(13) 0.0013(12) -0.0064(11) -0.0120(14)
C13 0.0174(15) 0.0275(16) 0.0288(15) 0.0039(13) -0.0075(12) -0.0052(12)
C14 0.0146(14) 0.0229(15) 0.0322(16) 0.0005(12) 0.0010(12) -0.0047(12)
C15 0.0201(15) 0.0272(16) 0.0264(15) -0.0012(12) 0.0063(12) -0.0097(13)
C16 0.0309(18) 0.0270(16) 0.0215(14) -0.0001(12) 0.0004(12) -0.0143(14)
C17 0.0275(17) 0.0213(15) 0.0269(15) 0.0050(12) -0.0057(12) -0.0076(13)
C18 0.0223(16) 0.0177(14) 0.0346(16) -0.0021(12) -0.0026(12) -0.0011(12)
C19 0.0202(16) 0.0382(19) 0.0203(14) 0.0125(13) 0.0003(11) -0.0012(14)
C20 0.0276(18) 0.0375(19) 0.0195(14) -0.0056(13) -0.0046(12) 0.0063(15)
C21 0.0305(18) 0.0295(17) 0.0260(15) -0.0099(13) -0.0124(13) 0.0005(14)
C22 0.0262(17) 0.0273(17) 0.0347(17) -0.0021(13) -0.0153(13) -0.0078(14)
C23 0.0159(15) 0.0323(18) 0.0326(16) 0.0031(14) -0.0043(12) -0.0067(13)
C24 0.0124(14) 0.0332(18) 0.0272(15) -0.0024(13) 0.0006(11) 0.0025(12)
C25 0.0200(16) 0.0237(16) 0.0280(15) -0.0073(12) -0.0051(12) 0.0064(12)
C26 0.0233(16) 0.0171(14) 0.0387(17) -0.0029(13) -0.0118(13) 0.0002(12)
C27 0.0243(17) 0.0210(15) 0.0331(16) 0.0074(13) -0.0096(13) -0.0043(13)
B1 0.0166(16) 0.0269(18) 0.0240(16) -0.0001(14) -0.0005(12) 0.0019(14)
B2 0.0233(18) 0.0200(16) 0.0252(16) 0.0033(13) 0.0016(13) -0.0046(14)
B3 0.0219(17) 0.0268(18) 0.0173(14) -0.0033(13) -0.0052(12) -0.0034(14)
B4 0.0149(15) 0.0227(17) 0.0220(15) 0.0010(13) 0.0022(12) -0.0049(13)
B5 0.0247(19) 0.0225(18) 0.0243(16) -0.0042(13) 0.0005(13) 0.0053(14)
B6 0.0184(17) 0.0233(17) 0.0248(16) -0.0023(13) -0.0073(12) -0.0039(13)
C28 0.087(4) 0.046(2) 0.032(2) 0.0045(18) -0.008(2) -0.037(3)
C29 0.038(2) 0.0286(17) 0.0279(16) -0.0027(13) -0.0055(13) -0.0168(15)
C30 0.0250(18) 0.0252(17) 0.054(2) 0.0012(16) -0.0149(16) -0.0063(14)
C31 0.0265(19) 0.036(2) 0.049(2) -0.0180(17) 0.0112(16) -0.0090(16)
C32 0.040(2) 0.048(2) 0.0276(17) 0.0001(16) -0.0046(15) -0.0230(19)
C33 0.0300(19) 0.0286(18) 0.046(2) 0.0077(16) -0.0117(16) -0.0074(15)
C34 0.0260(18) 0.0195(16) 0.0442(19) -0.0065(14) 0.0020(14) -0.0044(13)
C35A 0.036(3) 0.033(3) 0.039(3) -0.005(3) -0.004(3) -0.005(3)
C36A 0.029(3) 0.029(3) 0.026(3) -0.005(3) -0.004(2) -0.003(3)
C41A 0.041(4) 0.021(3) 0.020(3) -0.007(2) -0.005(3) 0.002(3)
C40A 0.041(4) 0.028(4) 0.021(3) -0.009(3) -0.001(3) 0.006(3)
C39A 0.029(3) 0.042(4) 0.035(3) -0.001(3) 0.005(3) 0.001(3)
C38A 0.034(4) 0.043(4) 0.041(3) 0.009(3) 0.002(3) -0.007(3)
C37A 0.031(4) 0.036(4) 0.039(4) 0.012(3) -0.004(3) -0.004(3)
C35B 0.047(7) 0.028(6) 0.020(5) 0.001(4) 0.008(5) -0.020(5)
C36B 0.049(7) 0.039(6) 0.035(5) 0.003(5) 0.001(5) 0.004(5)
C41B 0.051(7) 0.044(6) 0.045(5) 0.013(5) -0.001(5) 0.006(5)
C40B 0.051(7) 0.047(6) 0.049(6) 0.016(5) -0.003(5) 0.009(5)
C39B 0.047(7) 0.045(6) 0.043(6) 0.011(5) -0.006(5) 0.007(5)
C38B 0.047(7) 0.040(6) 0.035(6) 0.004(5) -0.008(5) 0.009(5)
C37B 0.046(7) 0.037(6) 0.033(6) 0.002(5) -0.004(5) 0.006(5)
C35C 0.076(14) 0.045(11) 0.042(10) -0.001(9) -0.009(10) -0.012(10)
C36C 0.068(11) 0.025(7) 0.026(7) 0.001(6) -0.018(7) -0.009(7)
C37C 0.067(11) 0.024(7) 0.028(7) 0.002(6) -0.021(7) -0.009(7)
C38C 0.067(11) 0.026(7) 0.033(7) 0.000(6) -0.019(7) -0.009(7)
C39C 0.068(11) 0.024(7) 0.032(7) -0.003(6) -0.017(7) -0.007(7)
C40C 0.070(11) 0.023(7) 0.028(7) -0.002(6) -0.017(7) -0.005(7)
C41C 0.068(11) 0.022(7) 0.026(7) 0.000(6) -0.019(7) -0.006(7)

loop_
_atom_type_symbol
_atom_type_description
_atom_type_scat_dispersion_real
_atom_type_scat_dispersion_imag
_atom_type_scat_source
C C 0.0033 0.0016 'International Tables Vol C Tables 4.2.6.8 and 6.1.1.4'
H H 0.0000 0.0000 'International Tables Vol C Tables 4.2.6.8 and 6.1.1.4'
B B 0.0013 0.0007 'International Tables Vol C Tables 4.2.6.8 and 6.1.1.4'
La La -0.2871 2.4523 'International Tables Vol C Tables 4.2.6.8 and 6.1.1.4'

loop_
_exptl_crystal_face_index_h
_exptl_crystal_face_index_k
_exptl_crystal_face_index_l
_exptl_crystal_face_perp_dist
-2 -9 -3 0.0410
2 9 1 0.0540
1 1 -6 0.1000
0 3 5 0.0530
0 -1 5 0.0750
-5 1 -6 0.1030
6 -1 1 0.0970

loop_
_geom_angle_atom_site_label_1
_geom_angle_atom_site_label_2
_geom_angle_atom_site_label_3
_geom_angle
_geom_angle_site_symmetry_1
_geom_angle_site_symmetry_3
_geom_angle_publ_flag
H1B La1 H1C 43.6(13) . . ?
H1B La1 H1D 44.6(12) . . ?
H1B La1 H2A 81.2(13) . . ?
H1B La1 H2B 67.7(12) . . ?
H1B La1 H3A 66.0(13) . . ?
H1B La1 H3B 74.8(13) . . ?
H1C La1 H1D 42.9(13) . . ?
H1C La1 H2A 124.6(14) . . ?
H1C La1 H2B 104.0(14) . . ?
H1C La1 H3A 90.6(14) . . ?
H1C La1 H3B 67.9(14) . . ?
H1D La1 H2A 104.3(14) . . ?
H1D La1 H2B 67.9(12) . . ?
H1D La1 H3A 110.5(13) . . ?
H1D La1 H3B 108.1(12) . . ?
H2A La1 H2B 41.0(13) . . ?
H2A La1 H3A 56.1(14) . . ?
H2A La1 H3B 98.9(13) . . ?
H2B La1 H3A 87.1(13) . . ?
H2B La1 H3B 127.3(12) . . ?
H3A La1 H3B 43.2(13) . . ?
C1 La1 H1B 111.1(9) . . ?
C1 La1 H1C 75.3(10) . . ?
C1 La1 H1D 70.8(8) . . ?
C1 La1 H2A 146.4(10) . . ?
C1 La1 H2B 113.0(9) . . ?
C1 La1 H3A 157.5(10) . . ?
C1 La1 H3B 114.3(9) . . ?
C1 La1 C2 28.12(11) . . ?
C1 La1 C3 54.26(11) . . ?
C1 La1 C4 75.39(10) . . ?
C1 La1 C5 88.48(9) . . ?
C1 La1 C6 88.77(9) . . ?
C1 La1 C7 76.04(10) . . ?
C1 La1 C8 54.22(11) . . ?
C1 La1 C9 28.09(11) . . ?
C1 La1 B2 131.04(11) . . ?
C1 La1 B3 136.20(12) . . ?
C2 La1 H1B 117.0(9) . . ?
C2 La1 H1C 73.6(10) . . ?
C2 La1 H1D 88.9(8) . . ?
C2 La1 H2A 161.7(10) . . ?
C2 La1 H2B 141.1(8) . . ?
C2 La1 H3A 131.2(10) . . ?
C2 La1 H3B 88.7(9) . . ?
C2 La1 C3 28.20(11) . . ?
C2 La1 C4 54.10(10) . . ?
C2 La1 C5 75.89(10) . . ?
C2 La1 C6 89.04(10) . . ?
C2 La1 C7 89.26(10) . . ?
C2 La1 C8 76.06(11) . . ?
C2 La1 C9 54.38(11) . . ?
C2 La1 B2 157.61(11) . . ?
C2 La1 B3 108.81(11) . . ?
C3 La1 H1B 130.1(9) . . ?
C3 La1 H1C 89.0(11) . . ?
C3 La1 H1D 115.5(8) . . ?
C3 La1 H2A 140.0(10) . . ?
C3 La1 H2B 159.3(8) . . ?
C3 La1 H3A 109.1(10) . . ?
C3 La1 H3B 72.4(9) . . ?
C3 La1 C4 27.82(10) . . ?
C3 La1 C5 54.08(10) . . ?
C3 La1 B2 155.65(10) . . ?
C3 La1 B3 87.01(10) . . ?
C4 La1 H1B 146.3(9) . . ?
C4 La1 H1C 113.7(11) . . ?
C4 La1 H1D 142.9(8) . . ?
C4 La1 H2A 112.3(10) . . ?
C4 La1 H2B 142.2(9) . . ?
C4 La1 H3A 95.1(10) . . ?
C4 La1 H3B 72.7(9) . . ?
C4 La1 B2 128.89(10) . . ?
C5 La1 H1B 158.2(9) . . ?
C5 La1 H1C 141.6(11) . . ?
C5 La1 H1D 157.2(8) . . ?
C5 La1 H2A 87.6(10) . . ?
C5 La1 H2B 114.4(9) . . ?
C5 La1 H3A 92.3(10) . . ?
C5 La1 H3B 88.7(9) . . ?
C5 La1 C4 27.99(10) . . ?
C5 La1 B2 101.72(10) . . ?
C5 La1 B3 82.67(10) . . ?
C6 La1 H1B 153.3(9) . . ?
C6 La1 H1C 162.6(10) . . ?
C6 La1 H1D 137.7(8) . . ?
C6 La1 H2A 72.7(10) . . ?
C6 La1 H2B 88.5(9) . . ?
C6 La1 H3A 102.3(10) . . ?
C6 La1 H3B 114.1(9) . . ?
C6 La1 C3 75.84(10) . . ?
C6 La1 C4 54.18(10) . . ?
C6 La1 C5 28.12(10) . . ?
C6 La1 C7 28.38(10) . . ?
C6 La1 C8 54.60(10) . . ?
C6 La1 C9 75.93(10) . . ?
C6 La1 B2 80.40(10) . . ?
C6 La1 B3 101.81(10) . . ?
C7 La1 H1B 137.6(9) . . ?
C7 La1 H1C 145.9(10) . . ?
C7 La1 H1D 109.3(8) . . ?
C7 La1 H2A 74.5(10) . . ?
C7 La1 H2B 71.2(9) . . ?
C7 La1 H3A 122.1(10) . . ?
C7 La1 H3B 142.5(9) . . ?
C7 La1 C3 89.01(10) . . ?
C7 La1 C4 75.95(10) . . ?
C7 La1 C5 54.57(10) . . ?
C7 La1 C8 28.26(10) . . ?
C7 La1 B2 72.09(10) . . ?
C7 La1 B3 128.27(10) . . ?
C8 La1 H1B 122.8(9) . . ?
C8 La1 H1C 117.6(10) . . ?
C8 La1 H1D 84.0(8) . . ?
C8 La1 H2A 92.5(10) . . ?
C8 La1 H2B 71.1(8) . . ?
C8 La1 H3A 147.3(10) . . ?
C8 La1 H3B 160.5(9) . . ?
C8 La1 C3 88.75(10) . . ?
C8 La1 C4 88.47(9) . . ?
C8 La1 C5 76.00(9) . . ?
C8 La1 B2 81.75(10) . . ?
C8 La1 B3 156.30(10) . . ?
C9 La1 H1B 113.2(9) . . ?
C9 La1 H1C 92.3(10) . . ?
C9 La1 H1D 68.7(8) . . ?
C9 La1 H2A 118.4(10) . . ?
C9 La1 H2B 87.5(8) . . ?
C9 La1 H3A 174.3(10) . . ?
C9 La1 H3B 142.4(9) . . ?
C9 La1 C3 75.79(10) . . ?
C9 La1 C4 88.17(9) . . ?
C9 La1 C5 88.50(9) . . ?
C9 La1 C7 54.34(10) . . ?
C9 La1 C8 27.96(11) . . ?
C9 La1 B2 103.62(11) . . ?
C9 La1 B3 162.72(11) . . ?
B1 La1 H1B 24.8(9) . . ?
B1 La1 H1C 25.3(11) . . ?
B1 La1 H1D 26.3(8) . . ?
B1 La1 H2A 103.3(10) . . ?
B1 La1 H2B 78.7(9) . . ?
B1 La1 H3A 88.0(10) . . ?
B1 La1 H3B 82.5(9) . . ?
B1 La1 C1 86.34(10) . . ?
B1 La1 C2 94.14(11) . . ?
B1 La1 C3 113.62(11) . . ?
B1 La1 C4 138.97(12) . . ?
B1 La1 C5 166.91(12) . . ?
B1 La1 C6 163.19(12) . . ?
B1 La1 C7 135.00(11) . . ?
B1 La1 C8 110.23(11) . . ?
B1 La1 C9 92.54(10) . . ?
B1 La1 B2 90.72(11) . . ?
B1 La1 B3 92.79(11) . . ?
B2 La1 H1B 73.1(9) . . ?
B2 La1 H1C 115.3(11) . . ?
B2 La1 H1D 85.9(9) . . ?
B2 La1 H2A 20.5(10) . . ?
B2 La1 H2B 20.5(9) . . ?
B2 La1 H3A 70.7(10) . . ?
B2 La1 H3B 113.6(9) . . ?
B3 La1 H1B 76.6(9) . . ?
B3 La1 H1C 85.6(10) . . ?
B3 La1 H1D 118.8(8) . . ?
B3 La1 H2A 76.2(10) . . ?
B3 La1 H2B 109.7(8) . . ?
B3 La1 H3A 22.6(10) . . ?
B3 La1 H3B 23.3(9) . . ?
B3 La1 C4 77.06(10) . . ?
B3 La1 B2 92.74(11) . . ?
H3C La2 H3D 44.2(12) . . ?
H3C La2 H4B 119.2(11) . . ?
H3C La2 H4C 78.1(13) . . ?
H3C La2 H4D 97.4(13) . . ?
H3C La2 H5A 58.8(13) . . ?
H3C La2 H5B 100.1(13) . . ?
H3D La2 H4B 99.1(12) . . ?
H3D La2 H4C 67.9(13) . . ?
H3D La2 H4D 60.7(13) . . ?
H3D La2 H5A 96.8(14) . . ?
H3D La2 H5B 131.3(14) . . ?
H4B La2 H4C 41.1(11) . . ?
H4B La2 H4D 42.7(12) . . ?
H4B La2 H5A 92.3(12) . . ?
H4B La2 H5B 67.0(12) . . ?
H4C La2 H4D 42.2(13) . . ?
H4C La2 H5A 70.9(14) . . ?
H4C La2 H5B 73.5(14) . . ?
H4D La2 H5A 113.0(14) . . ?
H4D La2 H5B 106.5(14) . . ?
H5A La2 H5B 41.6(13) . . ?
C10 La2 H3C 121.1(8) . . ?
C10 La2 H3D 85.2(9) . . ?
C10 La2 H4B 91.8(7) . . ?
C10 La2 H4C 114.0(10) . . ?
C10 La2 H4D 71.8(10) . . ?
C10 La2 H5A 175.2(10) . . ?
C10 La2 H5B 138.7(10) . . ?
C10 La2 C14 87.55(10) . . ?
C10 La2 C18 27.83(9) . . ?
C10 La2 B3 105.15(10) . . ?
C10 La2 B5 157.70(11) . . ?
C11 La2 H3C 149.2(8) . . ?
C11 La2 H3D 110.6(9) . . ?
C11 La2 H4B 76.5(7) . . ?
C11 La2 H4C 112.0(9) . . ?
C11 La2 H4D 76.2(10) . . ?
C11 La2 H5A 151.6(10) . . ?
C11 La2 H5B 110.7(10) . . ?
C11 La2 C10 28.06(10) . . ?
C11 La2 C13 54.16(10) . . ?
C11 La2 C14 75.69(9) . . ?
C11 La2 C15 89.36(9) . . ?
C11 La2 C17 76.33(10) . . ?
C11 La2 C18 54.12(10) . . ?
C11 La2 B3 132.42(10) . . ?
C11 La2 B5 130.52(10) . . ?
C12 La2 H3C 163.5(9) . . ?
C12 La2 H3D 138.8(9) . . ?
C12 La2 H4B 77.4(7) . . ?
C12 La2 H4C 118.4(9) . . ?
C12 La2 H4D 95.7(10) . . ?
C12 La2 H5A 124.3(10) . . ?
C12 La2 H5B 85.8(10) . . ?
C12 La2 C10 54.25(10) . . ?
C12 La2 C11 28.21(9) . . ?
C12 La2 C13 28.27(9) . . ?
C12 La2 C14 54.56(9) . . ?
C12 La2 C15 76.85(9) . . ?
C12 La2 C17 89.58(10) . . ?
C12 La2 C18 75.75(10) . . ?
C12 La2 B3 159.00(10) . . ?
C12 La2 B5 103.50(10) . . ?
C13 La2 H3C 139.7(9) . . ?
C13 La2 H3D 156.1(9) . . ?
C13 La2 H4B 94.8(8) . . ?
C13 La2 H4C 132.5(9) . . ?
C13 La2 H4D 122.9(10) . . ?
C13 La2 H5A 102.0(10) . . ?
C13 La2 H5B 72.2(10) . . ?
C13 La2 C10 75.01(10) . . ?
C13 La2 C14 27.97(9) . . ?
C13 La2 C18 87.45(10) . . ?
C13 La2 B3 154.87(10) . . ?
C13 La2 B5 83.66(11) . . ?
C14 La2 H3C 111.8(9) . . ?
C14 La2 H3D 140.5(9) . . ?
C14 La2 H4B 119.9(8) . . ?
C14 La2 H4C 148.1(9) . . ?
C14 La2 H4D 150.2(10) . . ?
C14 La2 H5A 88.1(10) . . ?
C14 La2 H5B 74.9(10) . . ?
C14 La2 C18 87.27(9) . . ?
C14 La2 B3 127.80(10) . . ?
C14 La2 B5 76.17(11) . . ?
C15 La2 H3C 87.4(9) . . ?
C15 La2 H3D 112.8(9) . . ?
C15 La2 H4B 148.0(8) . . ?
C15 La2 H4C 157.3(9) . . ?
C15 La2 H4D 159.3(10) . . ?
C15 La2 H5A 86.7(10) . . ?
C15 La2 H5B 92.3(10) . . ?
C15 La2 C10 88.41(10) . . ?
C15 La2 C13 54.38(9) . . ?
C15 La2 C14 28.08(9) . . ?
C15 La2 C17 54.37(10) . . ?
C15 La2 C18 75.35(9) . . ?
C15 La2 B3 100.57(10) . . ?
C15 La2 B5 84.31(11) . . ?
C16 La2 H3C 73.3(9) . . ?
C16 La2 H3D 86.3(9) . . ?
C16 La2 H4B 166.4(7) . . ?
C16 La2 H4C 150.5(9) . . ?
C16 La2 H4D 135.0(10) . . ?
C16 La2 H5A 99.5(10) . . ?
C16 La2 H5B 118.4(10) . . ?
C16 La2 C10 76.15(10) . . ?
C16 La2 C11 89.90(10) . . ?
C16 La2 C12 90.30(9) . . ?
C16 La2 C13 76.20(10) . . ?
C16 La2 C14 54.33(9) . . ?
C16 La2 C15 28.23(9) . . ?
C16 La2 C17 28.34(10) . . ?
C16 La2 C18 54.33(10) . . ?
C16 La2 B3 79.46(10) . . ?
C16 La2 B5 105.27(11) . . ?
C17 La2 H3C 76.9(8) . . ?
C17 La2 H3D 68.9(9) . . ?
C17 La2 H4B 143.7(7) . . ?
C17 La2 H4C 136.1(10) . . ?
C17 La2 H4D 107.0(10) . . ?
C17 La2 H5A 122.4(10) . . ?
C17 La2 H5B 146.5(10) . . ?
C17 La2 C10 54.17(10) . . ?
C17 La2 C13 88.42(9) . . ?
C17 La2 C14 75.43(9) . . ?
C17 La2 C18 27.97(9) . . ?
C17 La2 B3 72.69(10) . . ?
C17 La2 B5 132.74(10) . . ?
C18 La2 H3C 95.5(8) . . ?
C18 La2 H3D 69.0(9) . . ?
C18 La2 H4B 115.9(7) . . ?
C18 La2 H4C 122.9(10) . . ?
C18 La2 H4D 84.1(10) . . ?
C18 La2 H5A 149.6(10) . . ?
C18 La2 H5B 159.6(10) . . ?
C18 La2 B3 83.41(10) . . ?
C18 La2 B5 159.32(11) . . ?
B3 La2 H3C 20.8(9) . . ?
B3 La2 H3D 23.5(9) . . ?
B3 La2 H4B 110.2(8) . . ?
B3 La2 H4C 71.2(9) . . ?
B3 La2 H4D 79.4(10) . . ?
B3 La2 H5A 75.9(10) . . ?
B3 La2 H5B 115.2(10) . . ?
B4 La2 H3C 99.1(9) . . ?
B4 La2 H3D 75.0(9) . . ?
B4 La2 H4B 24.3(7) . . ?
B4 La2 H4C 24.7(9) . . ?
B4 La2 H4D 24.4(10) . . ?
B4 La2 H5A 92.9(10) . . ?
B4 La2 H5B 82.3(10) . . ?
B4 La2 C10 91.85(10) . . ?
B4 La2 C11 87.23(10) . . ?
B4 La2 C12 97.01(10) . . ?
B4 La2 C13 118.23(10) . . ?
B4 La2 C14 144.14(10) . . ?
B4 La2 C15 172.20(10) . . ?
B4 La2 C16 158.60(11) . . ?
B4 La2 C17 131.19(10) . . ?
B4 La2 C18 108.06(10) . . ?
B4 La2 B3 86.88(11) . . ?
B4 La2 B5 92.59(11) . . ?
B5 La2 H3C 79.6(9) . . ?
B5 La2 H3D 117.0(9) . . ?
B5 La2 H4B 83.5(7) . . ?
B5 La2 H4C 76.1(10) . . ?
B5 La2 H4D 116.4(10) . . ?
B5 La2 H5A 21.1(10) . . ?
B5 La2 H5B 21.7(10) . . ?
B5 La2 B3 96.90(10) . . ?
H5C La3 H5D 41.7(14) . . ?
H5C La3 H6A 62.9(13) . . ?
H5C La3 H6B 101.5(14) . . ?
H5C La3 H6C 67.0(15) . . ?
H5D La3 H6A 101.2(13) . . ?
H5D La3 H6B 126.0(13) . . ?
H5D La3 H6C 83.3(14) . . ?
H6A La3 H6B 44.1(11) . . ?
H6A La3 H6C 43.2(13) . . ?
H6B La3 H6C 42.8(13) . . ?
C19 La3 H5C 73.1(11) . . ?
C19 La3 H5D 91.8(9) . . ?
C19 La3 H6A 84.7(8) . . ?
C19 La3 H6B 116.7(8) . . ?
C19 La3 H6C 124.5(10) . . ?
C19 La3 C22 74.77(10) . . ?
C19 La3 C23 86.98(10) . . ?
C19 La3 C24 88.08(9) . . ?
C19 La3 C27 27.86(10) . . ?
C19 La3 B2 157.04(11) . 1_655 ?
C19 La3 B5 85.70(10) . . ?
C20 La3 H5C 73.4(11) . . ?
C20 La3 H5D 73.4(9) . . ?
C20 La3 H6A 108.9(8) . . ?
C20 La3 H6B 144.9(8) . . ?
C20 La3 H6C 139.2(10) . . ?
C20 La3 C19 28.18(11) . . ?
C20 La3 C21 28.20(11) . . ?
C20 La3 C22 53.98(11) . . ?
C20 La3 C23 75.16(10) . . ?
C20 La3 C24 88.93(9) . . ?
C20 La3 C25 89.94(9) . . ?
C20 La3 C26 76.49(10) . . ?
C20 La3 C27 54.28(10) . . ?
C20 La3 B2 129.74(11) . 1_655 ?
C20 La3 B5 75.32(10) . . ?
C21 La3 H5C 90.7(11) . . ?
C21 La3 H5D 71.7(9) . . ?
C21 La3 H6A 137.1(8) . . ?
C21 La3 H6B 162.0(8) . . ?
C21 La3 H6C 154.6(10) . . ?
C21 La3 C19 54.18(11) . . ?
C21 La3 C22 27.94(10) . . ?
C21 La3 C23 53.77(10) . . ?
C21 La3 C24 75.89(10) . . ?
C21 La3 C27 75.54(10) . . ?
C21 La3 B2 102.89(11) . 1_655 ?
C21 La3 B5 82.57(10) . . ?
C22 La3 H5C 116.8(11) . . ?
C22 La3 H5D 87.5(10) . . ?
C22 La3 H6A 158.0(8) . . ?
C22 La3 H6B 141.7(9) . . ?
C22 La3 H6C 158.8(10) . . ?
C22 La3 C23 27.56(10) . . ?
C22 La3 B2 83.33(11) . 1_655 ?
C22 La3 B5 103.32(11) . . ?
C23 La3 H5C 144.2(11) . . ?
C23 La3 H5D 112.1(10) . . ?
C23 La3 H6A 145.9(8) . . ?
C23 La3 H6B 114.1(9) . . ?
C23 La3 H6C 145.5(10) . . ?
C23 La3 B5 129.65(11) . . ?
C24 La3 H5C 161.1(11) . . ?
C24 La3 H5D 139.7(10) . . ?
C24 La3 H6A 118.8(8) . . ?
C24 La3 H6B 88.9(9) . . ?
C24 La3 H6C 128.6(10) . . ?
C24 La3 C22 53.71(10) . . ?
C24 La3 C23 27.71(10) . . ?
C24 La3 B2 84.38(10) . 1_655 ?
C24 La3 B5 157.02(11) . . ?
C25 La3 H5C 141.7(11) . . ?
C25 La3 H5D 161.3(9) . . ?
C25 La3 H6A 92.0(8) . . ?
C25 La3 H6B 72.6(8) . . ?
C25 La3 H6C 115.3(10) . . ?
C25 La3 C19 76.23(10) . . ?
C25 La3 C21 89.62(10) . . ?
C25 La3 C22 75.62(10) . . ?
C25 La3 C23 53.86(10) . . ?
C25 La3 C24 28.09(10) . . ?
C25 La3 C26 28.26(10) . . ?
C25 La3 C27 54.47(10) . . ?
C25 La3 B2 105.18(10) . 1_655 ?
C25 La3 B5 161.58(10) . . ?
C26 La3 H5C 113.4(11) . . ?
C26 La3 H5D 145.8(9) . . ?
C26 La3 H6A 73.5(8) . . ?
C26 La3 H6B 74.0(8) . . ?
C26 La3 H6C 110.4(10) . . ?
C26 La3 C19 54.33(10) . . ?
C26 La3 C21 89.08(10) . . ?
C26 La3 C22 87.82(10) . . ?
C26 La3 C23 74.75(10) . . ?
C26 La3 C24 54.05(10) . . ?
C26 La3 C27 28.16(10) . . ?
C26 La3 B2 132.66(10) . 1_655 ?
C26 La3 B5 134.36(10) . . ?
C27 La3 H5C 88.7(11) . . ?
C27 La3 H5D 117.7(9) . . ?
C27 La3 H6A 70.9(8) . . ?
C27 La3 H6B 91.5(8) . . ?
C27 La3 H6C 114.1(10) . . ?
C27 La3 C22 87.12(10) . . ?
C27 La3 C23 86.74(10) . . ?
C27 La3 C24 75.17(10) . . ?
C27 La3 B2 159.29(10) . 1_655 ?
C27 La3 B5 107.25(10) . . ?
B2 La3 H5C 112.1(11) 1_655 . ?
B2 La3 H5D 80.3(9) 1_655 . ?
B2 La3 H6A 117.8(8) 1_655 . ?
B2 La3 H6B 84.8(8) 1_655 . ?
B2 La3 H6C 76.3(10) 1_655 . ?
B2 La3 C23 76.33(10) 1_655 . ?
B2 La3 B5 92.85(11) 1_655 . ?
B5 La3 H5C 23.1(11) . . ?
B5 La3 H5D 19.1(9) . . ?
B5 La3 H6A 82.6(8) . . ?
B5 La3 H6B 113.6(9) . . ?
B5 La3 H6C 72.2(10) . . ?
B6 La3 H5C 76.9(11) . . ?
B6 La3 H5D 104.4(9) . . ?
B6 La3 H6A 26.6(8) . . ?
B6 La3 H6B 24.7(8) . . ?
B6 La3 H6C 24.5(10) . . ?
B6 La3 C19 110.91(11) . . ?
B6 La3 C20 135.48(12) . . ?
B6 La3 C21 163.52(11) . . ?
B6 La3 C22 166.31(11) . . ?
B6 La3 C23 138.75(11) . . ?
B6 La3 C24 113.14(11) . . ?
B6 La3 C25 93.35(11) . . ?
B6 La3 C26 85.94(11) . . ?
B6 La3 C27 93.05(11) . . ?
B6 La3 B2 91.98(11) . 1_655 ?
B6 La3 B5 89.72(11) . . ?
La1 C1 H1 135.4 . . ?
C2 C1 La1 75.95(19) . . ?
C2 C1 H1 109.7 . . ?
C2 C1 C9 140.6(3) . . ?
C9 C1 La1 76.28(18) . . ?
C9 C1 H1 109.7 . . ?
La1 C2 H2 133.5 . . ?
C1 C2 La1 75.93(19) . . ?
C1 C2 H2 110.2 . . ?
C1 C2 C3 139.6(3) . . ?
C3 C2 La1 76.59(19) . . ?
C3 C2 H2 110.2 . . ?
La1 C3 H3 135.0 . . ?
C2 C3 La1 75.21(19) . . ?
C2 C3 H3 110.0 . . ?
C4 C3 La1 76.75(19) . . ?
C4 C3 C2 139.9(3) . . ?
C4 C3 H3 110.0 . . ?
La1 C4 H4 137.6 . . ?
C3 C4 La1 75.43(19) . . ?
C3 C4 H4 109.9 . . ?
C3 C4 C5 140.1(3) . . ?
C5 C4 La1 75.42(18) . . ?
C5 C4 H4 109.9 . . ?
La1 C5 H5 135.1 . . ?
C4 C5 La1 76.59(18) . . ?
C4 C5 H5 110.1 . . ?
C6 C5 La1 75.29(18) . . ?
C6 C5 C4 139.9(3) . . ?
C6 C5 H5 110.1 . . ?
La1 C6 H6 134.3 . . ?
C5 C6 La1 76.59(17) . . ?
C5 C6 H6 109.7 . . ?
C5 C6 C7 140.5(3) . . ?
C7 C6 La1 76.12(18) . . ?
C7 C6 H6 109.7 . . ?
La1 C7 H7 134.9 . . ?
C6 C7 La1 75.49(18) . . ?
C6 C7 H7 110.5 . . ?
C8 C7 La1 75.87(18) . . ?
C8 C7 C6 139.0(3) . . ?
C8 C7 H7 110.5 . . ?
La1 C8 H8 135.5 . . ?
C7 C8 La1 75.87(18) . . ?
C7 C8 H8 110.0 . . ?
C9 C8 La1 75.90(18) . . ?
C9 C8 C7 140.0(3) . . ?
C9 C8 H8 110.0 . . ?
La1 C9 H9 135.9 . . ?
C1 C9 La1 75.62(18) . . ?
C1 C9 H9 109.9 . . ?
C8 C9 La1 76.13(18) . . ?
C8 C9 C1 140.2(3) . . ?
C8 C9 H9 109.9 . . ?
La2 C10 H10 136.8 . . ?
C11 C10 La2 74.74(18) . . ?
C11 C10 H10 109.8 . . ?
C18 C10 La2 76.64(19) . . ?
C18 C10 H10 109.8 . . ?
C18 C10 C11 140.4(3) . . ?
La2 C11 H11 133.2 . . ?
C10 C11 La2 77.20(18) . . ?
C10 C11 H11 109.9 . . ?
C12 C11 La2 75.85(18) . . ?
C12 C11 C10 140.2(3) . . ?
C12 C11 H11 109.9 . . ?
La2 C12 H12 131.5 . . ?
C11 C12 La2 75.94(18) . . ?
C11 C12 H12 110.7 . . ?
C11 C12 C13 138.6(3) . . ?
C13 C12 La2 76.92(18) . . ?
C13 C12 H12 110.7 . . ?
La2 C13 H13 137.4 . . ?
C12 C13 La2 74.81(18) . . ?
C12 C13 H13 109.5 . . ?
C14 C13 La2 76.72(19) . . ?
C14 C13 C12 141.0(3) . . ?
C14 C13 H13 109.5 . . ?
La2 C14 H14 138.9 . . ?
C13 C14 La2 75.31(18) . . ?
C13 C14 H14 110.0 . . ?
C13 C14 C15 140.0(3) . . ?
C15 C14 La2 74.77(18) . . ?
C15 C14 H14 110.0 . . ?
La2 C15 H15 134.3 . . ?
C14 C15 La2 77.14(18) . . ?
C14 C15 H15 110.1 . . ?
C16 C15 La2 75.12(18) . . ?
C16 C15 C14 139.9(3) . . ?
C16 C15 H15 110.1 . . ?
La2 C16 H16 131.5 . . ?
C15 C16 La2 76.65(18) . . ?
C15 C16 H16 110.2 . . ?
C15 C16 C17 139.6(3) . . ?
C17 C16 La2 76.90(18) . . ?
C17 C16 H16 110.2 . . ?
La2 C17 H17 134.9 . . ?
C16 C17 La2 74.75(18) . . ?
C16 C17 H17 110.3 . . ?
C18 C17 La2 76.94(18) . . ?
C18 C17 C16 139.5(3) . . ?
C18 C17 H17 110.3 . . ?
La2 C18 H18 138.7 . . ?
C10 C18 La2 75.53(18) . . ?
C10 C18 C17 140.6(3) . . ?
C10 C18 H18 109.7 . . ?
C17 C18 La2 75.09(18) . . ?
C17 C18 H18 109.7 . . ?
La3 C19 H19 136.7 . . ?
C20 C19 La3 74.92(18) . . ?
C20 C19 H19 109.8 . . ?
C27 C19 La3 76.58(18) . . ?
C27 C19 H19 109.8 . . ?
C27 C19 C20 140.5(3) . . ?
La3 C20 H20 131.5 . . ?
C19 C20 La3 76.89(18) . . ?
C19 C20 H20 110.2 . . ?
C21 C20 La3 76.62(18) . . ?
C21 C20 C19 139.6(3) . . ?
C21 C20 H20 110.2 . . ?
La3 C21 H21 132.3 . . ?
C20 C21 La3 75.18(18) . . ?
C20 C21 H21 110.3 . . ?
C20 C21 C22 139.4(3) . . ?
C22 C21 La3 77.79(19) . . ?
C22 C21 H21 110.3 . . ?
La3 C22 H22 137.3 . . ?
C21 C22 La3 74.28(19) . . ?
C21 C22 H22 109.9 . . ?
C23 C22 La3 76.73(19) . . ?
C23 C22 C21 140.2(3) . . ?
C23 C22 H22 109.9 . . ?
La3 C23 H23 139.3 . . ?
C22 C23 La3 75.7(2) . . ?
C22 C23 H23 109.7 . . ?
C22 C23 C24 140.7(3) . . ?
C24 C23 La3 74.74(19) . . ?
C24 C23 H23 109.7 . . ?
La3 C24 H24 134.8 . . ?
C23 C24 La3 77.55(19) . . ?
C23 C24 H24 110.1 . . ?
C23 C24 C25 139.8(3) . . ?
C25 C24 La3 74.38(17) . . ?
C25 C24 H24 110.1 . . ?
La3 C25 H25 130.5 . . ?
C24 C25 La3 77.53(18) . . ?
C24 C25 H25 110.4 . . ?
C24 C25 C26 139.2(3) . . ?
C26 C25 La3 76.31(18) . . ?
C26 C25 H25 110.4 . . ?
La3 C26 H26 134.4 . . ?
C25 C26 La3 75.42(18) . . ?
C25 C26 H26 109.9 . . ?
C25 C26 C27 140.1(3) . . ?
C27 C26 La3 76.95(19) . . ?
C27 C26 H26 109.9 . . ?
La3 C27 H27 138.4 . . ?
C19 C27 La3 75.56(18) . . ?
C19 C27 C26 140.1(3) . . ?
C19 C27 H27 110.0 . . ?
C26 C27 La3 74.89(18) . . ?
C26 C27 H27 110.0 . . ?
La1 B1 H1B 64(2) . . ?
La1 B1 H1C 66(2) . . ?
La1 B1 H1D 70.3(18) . . ?
La1 B1 H1A 176.0(19) . . ?
H1B B1 H1C 105(3) . . ?
H1B B1 H1D 109(3) . . ?
H1B B1 H1A 112(3) . . ?
H1C B1 H1D 103(3) . . ?
H1C B1 H1A 116(3) . . ?
H1D B1 H1A 112(3) . . ?
La1 B2 H2A 54(2) . . ?
La1 B2 H2B 50(2) . . ?
La1 B2 H2C 132(2) . . ?
La1 B2 H2D 122(2) . . ?
H2A B2 H2B 104(3) . . ?
H2A B2 H2C 118(3) . . ?
H2A B2 H2D 107(3) . . ?
H2B B2 H2C 110(3) . . ?
H2B B2 H2D 112(3) . . ?
La3 B2 La1 153.22(15) 1_455 . ?
La3 B2 H2A 99(2) 1_455 . ?
La3 B2 H2B 157(2) 1_455 . ?
La3 B2 H2C 58(2) 1_455 . ?
La3 B2 H2D 60(2) 1_455 . ?
H2C B2 H2D 106(3) . . ?
La1 B3 H3A 56(2) . . ?
La1 B3 H3B 57.2(19) . . ?
La1 B3 La2 147.91(14) . . ?
La1 B3 H3C 97.9(18) . . ?
La1 B3 H3D 155.5(19) . . ?
H3A B3 H3B 104(3) . . ?
H3A B3 H3C 113(3) . . ?
H3A B3 H3D 112(3) . . ?
H3B B3 H3C 107(3) . . ?
H3B B3 H3D 114(3) . . ?
La2 B3 H3A 127(2) . . ?
La2 B3 H3B 129(2) . . ?
La2 B3 H3C 50.3(18) . . ?
La2 B3 H3D 56.5(19) . . ?
H3C B3 H3D 107(3) . . ?
La2 B4 H4B 65.3(16) . . ?
La2 B4 H4C 62(2) . . ?
La2 B4 H4D 68(2) . . ?
La2 B4 H4A 176.5(16) . . ?
H4B B4 H4C 98(3) . . ?
H4B B4 H4D 108(3) . . ?
H4B B4 H4A 118(2) . . ?
H4C B4 H4D 103(3) . . ?
H4C B4 H4A 116(3) . . ?
H4D B4 H4A 111(3) . . ?
La2 B5 H5A 55(2) . . ?
La2 B5 H5B 58(2) . . ?
La2 B5 La3 150.32(16) . . ?
La2 B5 H5C 154(2) . . ?
La2 B5 H5D 101(2) . . ?
H5A B5 H5B 108(3) . . ?
H5A B5 H5C 114(3) . . ?
H5A B5 H5D 112(3) . . ?
H5B B5 H5C 115(3) . . ?
H5B B5 H5D 102(3) . . ?
La3 B5 H5A 119(2) . . ?
La3 B5 H5B 132(2) . . ?
La3 B5 H5C 55(2) . . ?
La3 B5 H5D 52(2) . . ?
H5C B5 H5D 105(3) . . ?
La3 B6 H6A 65.3(17) . . ?
La3 B6 H6B 69.2(18) . . ?
La3 B6 H6C 65(2) . . ?
La3 B6 H6D 175(2) . . ?
H6A B6 H6B 106(2) . . ?
H6A B6 H6C 102(3) . . ?
H6A B6 H6D 112(3) . . ?
H6B B6 H6C 108(3) . . ?
H6B B6 H6D 116(3) . . ?
H6C B6 H6D 111(3) . . ?
H28A C28 H28B 109.5 . . ?
H28A C28 H28C 109.5 . . ?
H28B C28 H28C 109.5 . . ?
C29 C28 H28A 109.5 . . ?
C29 C28 H28B 109.5 . . ?
C29 C28 H28C 109.5 . . ?
C30 C29 C28 120.3(4) . . ?
C34 C29 C28 121.8(4) . . ?
C34 C29 C30 117.9(3) . . ?
C29 C30 H30 120(3) . . ?
C31 C30 C29 119.9(3) . . ?
C31 C30 H30 120(3) . . ?
C30 C31 H31 114(3) . . ?
C32 C31 C30 120.9(4) . . ?
C32 C31 H31 125(3) . . ?
C31 C32 H32 124(4) . . ?
C33 C32 C31 119.1(4) . . ?
C33 C32 H32 117(4) . . ?
C32 C33 H33 117(3) . . ?
C32 C33 C34 120.9(4) . . ?
C34 C33 H33 122(3) . . ?
C29 C34 H34 121(4) . . ?
C33 C34 C29 121.3(3) . . ?
C33 C34 H34 117(4) . . ?
H35A C35A H35B 109.5 . . ?
H35A C35A H35C 109.5 . . ?
H35B C35A H35C 109.5 . . ?
C36A C35A H35A 109.5 . . ?
C36A C35A H35B 109.5 . . ?
C36A C35A H35C 109.5 . . ?
C41A C36A C35A 119.5(4) . . ?
C41A C36A C37A 120.0 . . ?
C37A C36A C35A 120.4(4) . . ?
C36A C41A H41A 120.0 . . ?
C40A C41A C36A 120.0 . . ?
C40A C41A H41A 120.0 . . ?
C41A C40A H40A 120.0 . . ?
C41A C40A C39A 120.0 . . ?
C39A C40A H40A 120.0 . . ?
C40A C39A H39A 120.0 . . ?
C38A C39A C40A 120.0 . . ?
C38A C39A H39A 120.0 . . ?
C39A C38A H38A 120.0 . . ?
C39A C38A C37A 120.0 . . ?
C37A C38A H38A 120.0 . . ?
C36A C37A H37A 120.0 . . ?
C38A C37A C36A 120.0 . . ?
C38A C37A H37A 120.0 . . ?
H35D C35B H35E 109.5 . . ?
H35D C35B H35F 109.5 . . ?
H35E C35B H35F 109.5 . . ?
C36B C35B H35D 109.5 . . ?
C36B C35B H35E 109.5 . . ?
C36B C35B H35F 109.5 . . ?
C41B C36B C35B 120.3(7) . . ?
C41B C36B C37B 120.0 . . ?
C37B C36B C35B 119.7(7) . . ?
C36B C41B H41B 120.0 . . ?
C40B C41B C36B 120.0 . . ?
C40B C41B H41B 120.0 . . ?
C41B C40B H40B 120.0 . . ?
C41B C40B C39B 120.0 . . ?
C39B C40B H40B 120.0 . . ?
C40B C39B H39B 120.0 . . ?
C38B C39B C40B 120.0 . . ?
C38B C39B H39B 120.0 . . ?
C39B C38B H38B 120.0 . . ?
C37B C38B C39B 120.0 . . ?
C37B C38B H38B 120.0 . . ?
C36B C37B H37B 120.0 . . ?
C38B C37B C36B 120.0 . . ?
C38B C37B H37B 120.0 . . ?
H35G C35C H35H 109.5 . . ?
H35G C35C H35I 109.5 . . ?
H35H C35C H35I 109.5 . . ?
C36C C35C H35G 109.5 . . ?
C36C C35C H35H 109.5 . . ?
C36C C35C H35I 109.5 . . ?
C35C C36C C37C 120.4(8) . . ?
C35C C36C C41C 119.5(8) . . ?
C37C C36C C41C 120.0 . . ?
C36C C37C H37C 120.0 . . ?
C38C C37C C36C 120.0 . . ?
C38C C37C H37C 120.0 . . ?
C37C C38C H38C 120.0 . . ?
C37C C38C C39C 120.0 . . ?
C39C C38C H38C 120.0 . . ?
C38C C39C H39C 120.0 . . ?
C40C C39C C38C 120.0 . . ?
C40C C39C H39C 120.0 . . ?
C39C C40C H40C 120.0 . . ?
C39C C40C C41C 120.0 . . ?
C41C C40C H40C 120.0 . . ?
C36C C41C H41C 120.0 . . ?
C40C C41C C36C 120.0 . . ?
C40C C41C H41C 120.0 . . ?

loop_
_geom_bond_atom_site_label_1
_geom_bond_atom_site_label_2
_geom_bond_distance
_geom_bond_site_symmetry_2
_geom_bond_publ_flag
La1 H1B 2.39(4) . ?
La1 H1C 2.42(4) . ?
La1 H1D 2.52(4) . ?
La1 H2A 2.53(4) . ?
La1 H2B 2.45(4) . ?
La1 H3A 2.44(4) . ?
La1 H3B 2.46(4) . ?
La1 C1 2.862(3) . ?
La1 C2 2.863(3) . ?
La1 C3 2.880(3) . ?
La1 C4 2.896(3) . ?
La1 C5 2.882(3) . ?
La1 C6 2.865(3) . ?
La1 C7 2.873(3) . ?
La1 C8 2.873(3) . ?
La1 C9 2.871(3) . ?
La1 B1 2.655(4) . ?
La1 B2 3.010(4) . ?
La1 B3 2.888(3) . ?
La2 H3C 2.46(4) . ?
La2 H3D 2.57(4) . ?
La2 H4B 2.40(3) . ?
La2 H4C 2.33(4) . ?
La2 H4D 2.45(4) . ?
La2 H5A 2.48(4) . ?
La2 H5B 2.53(4) . ?
La2 C10 2.885(3) . ?
La2 C11 2.854(3) . ?
La2 C12 2.853(3) . ?
La2 C13 2.879(3) . ?
La2 C14 2.897(3) . ?
La2 C15 2.867(3) . ?
La2 C16 2.848(3) . ?
La2 C17 2.875(3) . ?
La2 C18 2.899(3) . ?
La2 B3 3.030(3) . ?
La2 B4 2.641(3) . ?
La2 B5 2.942(4) . ?
La3 H5C 2.53(5) . ?
La3 H5D 2.51(4) . ?
La3 H6A 2.40(3) . ?
La3 H6B 2.48(3) . ?
La3 H6C 2.40(4) . ?
La3 C19 2.878(3) . ?
La3 C20 2.853(3) . ?
La3 C21 2.871(3) . ?
La3 C22 2.915(3) . ?
La3 C23 2.928(3) . ?
La3 C24 2.893(3) . ?
La3 C25 2.853(3) . ?
La3 C26 2.865(3) . ?
La3 C27 2.890(3) . ?
La3 B2 2.923(4) 1_655 ?
La3 B5 3.022(4) . ?
La3 B6 2.644(4) . ?
C1 H1 0.9500 . ?
C1 C2 1.391(6) . ?
C1 C9 1.392(5) . ?
C2 H2 0.9500 . ?
C2 C3 1.399(5) . ?
C3 H3 0.9500 . ?
C3 C4 1.389(5) . ?
C4 H4 0.9500 . ?
C4 C5 1.397(5) . ?
C5 H5 0.9500 . ?
C5 C6 1.396(5) . ?
C6 H6 0.9500 . ?
C6 C7 1.407(5) . ?
C7 H7 0.9500 . ?
C7 C8 1.403(5) . ?
C8 H8 0.9500 . ?
C8 C9 1.388(5) . ?
C9 H9 0.9500 . ?
C10 H10 0.9500 . ?
C10 C11 1.391(5) . ?
C10 C18 1.391(5) . ?
C11 H11 0.9500 . ?
C11 C12 1.391(5) . ?
C12 H12 0.9500 . ?
C12 C13 1.400(4) . ?
C13 H13 0.9500 . ?
C13 C14 1.396(5) . ?
C14 H14 0.9500 . ?
C14 C15 1.399(4) . ?
C15 H15 0.9500 . ?
C15 C16 1.394(5) . ?
C16 H16 0.9500 . ?
C16 C17 1.402(5) . ?
C17 H17 0.9500 . ?
C17 C18 1.396(5) . ?
C18 H18 0.9500 . ?
C19 H19 0.9500 . ?
C19 C20 1.395(5) . ?
C19 C27 1.389(5) . ?
C20 H20 0.9500 . ?
C20 C21 1.395(5) . ?
C21 H21 0.9500 . ?
C21 C22 1.397(5) . ?
C22 H22 0.9500 . ?
C22 C23 1.392(5) . ?
C23 H23 0.9500 . ?
C23 C24 1.394(5) . ?
C24 H24 0.9500 . ?
C24 C25 1.395(5) . ?
C25 H25 0.9500 . ?
C25 C26 1.396(5) . ?
C26 H26 0.9500 . ?
C26 C27 1.400(5) . ?
C27 H27 0.9500 . ?
B1 H1B 1.11(4) . ?
B1 H1C 1.13(4) . ?
B1 H1D 1.18(4) . ?
B1 H1A 1.13(4) . ?
B2 H2A 1.09(5) . ?
B2 H2B 1.12(4) . ?
B2 H2C 1.03(4) . ?
B2 H2D 1.05(4) . ?
B3 H3A 1.13(4) . ?
B3 H3B 1.16(4) . ?
B3 H3C 1.14(4) . ?
B3 H3D 1.23(4) . ?
B4 H4B 1.08(3) . ?
B4 H4C 1.11(4) . ?
B4 H4D 1.09(4) . ?
B4 H4A 1.12(3) . ?
B5 H5A 1.09(4) . ?
B5 H5B 1.11(4) . ?
B5 H5C 1.21(5) . ?
B5 H5D 1.05(4) . ?
B6 H6A 1.19(3) . ?
B6 H6B 1.11(4) . ?
B6 H6C 1.09(4) . ?
B6 H6D 1.05(4) . ?
C28 H28A 0.9800 . ?
C28 H28B 0.9800 . ?
C28 H28C 0.9800 . ?
C28 C29 1.494(5) . ?
C29 C30 1.394(5) . ?
C29 C34 1.392(5) . ?
C30 H30 0.97(5) . ?
C30 C31 1.390(6) . ?
C31 H31 0.94(5) . ?
C31 C32 1.381(6) . ?
C32 H32 0.87(5) . ?
C32 C33 1.361(6) . ?
C33 H33 0.92(5) . ?
C33 C34 1.368(5) . ?
C34 H34 0.83(6) . ?
C35A H35A 0.9800 . ?
C35A H35B 0.9800 . ?
C35A H35C 0.9800 . ?
C35A C36A 1.491(8) . ?
C36A C41A 1.3900 . ?
C36A C37A 1.3900 . ?
C41A H41A 0.9500 . ?
C41A C40A 1.3900 . ?
C40A H40A 0.9500 . ?
C40A C39A 1.3900 . ?
C39A H39A 0.9500 . ?
C39A C38A 1.3900 . ?
C38A H38A 0.9500 . ?
C38A C37A 1.3900 . ?
C37A H37A 0.9500 . ?
C35B H35D 0.9800 . ?
C35B H35E 0.9800 . ?
C35B H35F 0.9800 . ?
C35B C36B 1.54(2) . ?
C36B C41B 1.3900 . ?
C36B C37B 1.3900 . ?
C41B H41B 0.9500 . ?
C41B C40B 1.3900 . ?
C40B H40B 0.9500 . ?
C40B C39B 1.3900 . ?
C39B H39B 0.9500 . ?
C39B C38B 1.3900 . ?
C38B H38B 0.9500 . ?
C38B C37B 1.3900 . ?
C37B H37B 0.9500 . ?
C35C H35G 0.9800 . ?
C35C H35H 0.9800 . ?
C35C H35I 0.9800 . ?
C35C C36C 1.33(5) . ?
C36C C37C 1.3900 . ?
C36C C41C 1.3900 . ?
C37C H37C 0.9500 . ?
C37C C38C 1.3900 . ?
C38C H38C 0.9500 . ?
C38C C39C 1.3900 . ?
C39C H39C 0.9500 . ?
C39C C40C 1.3900 . ?
C40C H40C 0.9500 . ?
C40C C41C 1.3900 . ?
C41C H41C 0.9500 . ?

loop_
_geom_torsion_atom_site_label_1
_geom_torsion_atom_site_label_2
_geom_torsion_atom_site_label_3
_geom_torsion_atom_site_label_4
_geom_torsion
_geom_torsion_site_symmetry_1
_geom_torsion_site_symmetry_2
_geom_torsion_site_symmetry_3
_geom_torsion_site_symmetry_4
_geom_torsion_publ_flag
La1 C1 C2 C3 48.4(4) . . . . ?
La1 C1 C9 C8 -46.0(4) . . . . ?
La1 C2 C3 C4 47.0(4) . . . . ?
La1 C3 C4 C5 44.2(4) . . . . ?
La1 C4 C5 C6 46.6(4) . . . . ?
La1 C5 C6 C7 47.4(4) . . . . ?
La1 C6 C7 C8 47.0(4) . . . . ?
La1 C7 C8 C9 46.3(4) . . . . ?
La1 C8 C9 C1 45.8(4) . . . . ?
La2 C10 C11 C12 48.4(4) . . . . ?
La2 C10 C18 C17 -43.0(5) . . . . ?
La2 C11 C12 C13 50.5(4) . . . . ?
La2 C12 C13 C14 44.5(5) . . . . ?
La2 C13 C14 C15 42.8(4) . . . . ?
La2 C14 C15 C16 47.2(4) . . . . ?
La2 C15 C16 C17 50.4(4) . . . . ?
La2 C16 C17 C18 47.2(4) . . . . ?
La2 C17 C18 C10 43.1(5) . . . . ?
La3 C19 C20 C21 -50.3(4) . . . . ?
La3 C19 C27 C26 43.3(4) . . . . ?
La3 C20 C21 C22 -49.8(4) . . . . ?
La3 C21 C22 C23 -44.7(5) . . . . ?
La3 C22 C23 C24 -42.3(5) . . . . ?
La3 C23 C24 C25 -46.5(4) . . . . ?
La3 C24 C25 C26 -51.2(4) . . . . ?
La3 C25 C26 C27 -47.5(4) . . . . ?
La3 C26 C27 C19 -43.5(4) . . . . ?
C1 C2 C3 La1 -48.3(4) . . . . ?
C1 C2 C3 C4 -1.3(8) . . . . ?
C2 C1 C9 La1 46.3(4) . . . . ?
C2 C1 C9 C8 0.3(8) . . . . ?
C2 C3 C4 La1 -46.5(4) . . . . ?
C2 C3 C4 C5 -2.3(8) . . . . ?
C3 C4 C5 La1 -44.2(4) . . . . ?
C3 C4 C5 C6 2.3(7) . . . . ?
C4 C5 C6 La1 -46.9(4) . . . . ?
C4 C5 C6 C7 0.5(7) . . . . ?
C5 C6 C7 La1 -47.5(4) . . . . ?
C5 C6 C7 C8 -0.5(7) . . . . ?
C6 C7 C8 La1 -46.9(4) . . . . ?
C6 C7 C8 C9 -0.7(8) . . . . ?
C7 C8 C9 La1 -46.3(4) . . . . ?
C7 C8 C9 C1 -0.4(8) . . . . ?
C9 C1 C2 La1 -46.4(4) . . . . ?
C9 C1 C2 C3 2.1(8) . . . . ?
C10 C11 C12 La2 -48.8(4) . . . . ?
C10 C11 C12 C13 1.8(8) . . . . ?
C11 C10 C18 La2 44.7(5) . . . . ?
C11 C10 C18 C17 1.7(8) . . . . ?
C11 C12 C13 La2 -50.2(4) . . . . ?
C11 C12 C13 C14 -5.7(8) . . . . ?
C12 C13 C14 La2 -44.0(5) . . . . ?
C12 C13 C14 C15 -1.3(8) . . . . ?
C13 C14 C15 La2 -42.9(4) . . . . ?
C13 C14 C15 C16 4.3(8) . . . . ?
C14 C15 C16 La2 -47.7(4) . . . . ?
C14 C15 C16 C17 2.6(8) . . . . ?
C15 C16 C17 La2 -50.3(4) . . . . ?
C15 C16 C17 C18 -3.1(8) . . . . ?
C16 C17 C18 La2 -46.6(4) . . . . ?
C16 C17 C18 C10 -3.5(8) . . . . ?
C18 C10 C11 La2 -45.2(5) . . . . ?
C18 C10 C11 C12 3.2(8) . . . . ?
C19 C20 C21 La3 50.3(4) . . . . ?
C19 C20 C21 C22 0.5(8) . . . . ?
C20 C19 C27 La3 -44.8(4) . . . . ?
C20 C19 C27 C26 -1.5(8) . . . . ?
C20 C21 C22 La3 49.1(4) . . . . ?
C20 C21 C22 C23 4.4(8) . . . . ?
C21 C22 C23 La3 44.1(4) . . . . ?
C21 C22 C23 C24 1.8(8) . . . . ?
C22 C23 C24 La3 42.6(5) . . . . ?
C22 C23 C24 C25 -4.0(8) . . . . ?
C23 C24 C25 La3 47.4(4) . . . . ?
C23 C24 C25 C26 -3.8(7) . . . . ?
C24 C25 C26 La3 51.5(4) . . . . ?
C24 C25 C26 C27 4.0(7) . . . . ?
C25 C26 C27 La3 47.1(4) . . . . ?
C25 C26 C27 C19 3.6(8) . . . . ?
C27 C19 C20 La3 45.2(4) . . . . ?
C27 C19 C20 C21 -5.0(8) . . . . ?
C28 C29 C30 C31 -178.5(4) . . . . ?
C28 C29 C34 C33 179.2(4) . . . . ?
C29 C30 C31 C32 -1.1(6) . . . . ?
C30 C29 C34 C33 -0.2(5) . . . . ?
C30 C31 C32 C33 0.5(6) . . . . ?
C31 C32 C33 C34 0.2(6) . . . . ?
C32 C33 C34 C29 -0.3(6) . . . . ?
C34 C29 C30 C31 0.9(5) . . . . ?
C35A C36A C41A C40A 178.0(6) . . . . ?
C35A C36A C37A C38A -177.9(6) . . . . ?
C36A C41A C40A C39A 0.0 . . . . ?
C41A C36A C37A C38A 0.0 . . . . ?
C41A C40A C39A C38A 0.0 . . . . ?
C40A C39A C38A C37A 0.0 . . . . ?
C39A C38A C37A C36A 0.0 . . . . ?
C37A C36A C41A C40A 0.0 . . . . ?
C35B C36B C41B C40B 178.8(17) . . . . ?
C35B C36B C37B C38B -178.8(17) . . . . ?
C36B C41B C40B C39B 0.0 . . . . ?
C41B C36B C37B C38B 0.0 . . . . ?
C41B C40B C39B C38B 0.0 . . . . ?
C40B C39B C38B C37B 0.0 . . . . ?
C39B C38B C37B C36B 0.0 . . . . ?
C37B C36B C41B C40B 0.0 . . . . ?
C35C C36C C37C C38C -177(3) . . . . ?
C35C C36C C41C C40C 177(3) . . . . ?
C36C C37C C38C C39C 0.0 . . . . ?
C37C C36C C41C C40C 0.0 . . . . ?
C37C C38C C39C C40C 0.0 . . . . ?
C38C C39C C40C C41C 0.0 . . . . ?
C39C C40C C41C C36C 0.0 . . . . ?
C41C C36C C37C C38C 0.0 . . . . ?
